data_2001675
loop_
_publ_author_name
'Solans, X.'
'Ru\'iz-Ram\'irez, L.'
'Mart\'inez, A.'
'Gasque, L.'
'Moreno-Esparza, R.'

_publ_section_title
;
 Mixed chelate complexes. II. Structures of
 <small>L</small>-alaninato(aqua)(4,7-diphenyl-1,10-phenanthroline)copper(II)
 nitrite monohydrate and
 aqua(4,7-dimethyl-1,10-phenanthroline)(glycinato)(nitrato)copper(II)
 monohydrate
;
_journal_issue 5
_journal_name_full 'Acta Crystallographica Section C'
_journal_page_first 890
_journal_page_last 893
_journal_paper_doi 10.1107/S0108270192000556
_journal_volume 49
_journal_year 1993
_chemical_formula_moiety 'C16 H18 Cu1 N4 O6,H2 O1'
_chemical_formula_sum 'C16 H20 Cu N4 O7'
_chemical_formula_weight 443.9
_space_group_IT_number 2
_space_group_name_Hall '-P 1'
_space_group_name_H-M_alt 'P -1'
_symmetry_cell_setting triclinic
_symmetry_space_group_name_Hall '-P 1'
_symmetry_space_group_name_H-M 'P -1'
_cell_angle_alpha 104.83(2)
_cell_angle_beta 83.47(2)
_cell_angle_gamma 119.93(2)
_cell_formula_units_Z 2
_cell_length_a 14.138(3)
_cell_length_b 10.016(2)
_cell_length_c 7.565(2)
_cell_volume 897.3(4)
_diffrn_radiation_type Mo
_diffrn_radiation_wavelength 0.71069
_exptl_absorpt_coefficient_mu 1.317
_exptl_crystal_density_diffrn 1.642
_cod_data_source_file mu0252.cif
_cod_data_source_block mu0252_structure_2_of_2
_cod_depositor_comments
;
 Marking attached hydrogen atoms.

 Antanas Vaitkus,
 2017-08-09

 Adding the _atom_site_type_symbol data item.

 Antanas Vaitkus,
 2017-01-30
;
_cod_original_cell_volume 897.3(6)
_cod_original_formula_sum 'C16 H20 Cu1 N4 O7'
_cod_database_code 2001675

loop_
_space_group_symop_id
_space_group_symop_operation_xyz
1 x,y,z
2 -x,-y,-z

loop_
_atom_site_label
_atom_site_type_symbol
_atom_site_fract_x
_atom_site_fract_y
_atom_site_fract_z
_atom_site_attached_hydrogens
Cu Cu .72510(10) .02470(10) .6110(2) 0
O(1) O .7050(10) -.1662(10) .4274(12) 0
C(2) C .6101(9) -.2672(10) .3933(12) 0
O(2) O .5805(8) -.3893(9) .2646(10) 0
C(3) C .5239(11) -.2594(12) .5190(16) 0
N(4) N .5628(9) -.1075(10) .6713(11) 2
N(5) N .8826(7) .1469(8) .5490(10) 0
C(6) C .9465(12) .1032(12) .4366(15) 0
C(7) C 1.0557(9) .1993(10) .4156(12) 0
C(8) C 1.1051(9) .3525(10) .5173(12) 0
C(9) C 1.0398(9) .4091(9) .6329(11) 0
C(10) C 1.0768(11) .5674(12) .7296(14) 0
C(11) C 1.0120(12) .6155(13) .8325(15) 0
C(12) C .8968(8) .5076(9) .8610(11) 0
C(13) C .8169(9) .5522(10) .9718(12) 0
C(14) C .7174(9) .4367(10) .9750(11) 0
C(15) C .6986(10) .2797(11) .8751(12) 0
N(16) N .7610(9) .2415(9) .7639(11) 0
C(17) C .8634(8) .3546(9) .7626(11) 0
C(18) C .9257(9) .3051(10) .6410(12) 0
C(81) C 1.2165(11) .4536(13) .5007(15) 0
C(131) C .8551(12) .7193(13) 1.0600(16) 0
OW(1) O .7885(7) -.0603(8) .8283(10) 2
O(21) O .7513(10) .0746(10) .1694(12) 0
N(22) N .6588(12) .0424(12) .2208(15) 0
O(3) O .6317(10) .0840(11) .3797(12) 0
O(24) O .5769(9) -.0336(11) .1081(13) 0
OW(2) O .6115(8) -.3467(9) .8697(10) 2
H(3) H .4622(11) -.2668(12) .4389(16) 0
H(3)' H .4884(11) -.3592(12) .5820(16) 0
H(6) H .9093(12) -.0173(12) .3563(15) 0
H(7) H 1.1024(9) .1559(10) .3199(12) 0
H(10) H 1.1614(11) .6534(12) .7175(14) 0
H(11) H 1.0466(12) .7395(13) .8995(15) 0
H(14) H .6528(9) .4548(10) 1.0469(11) 0
H(15) H .6215(10) .1820(11) .9004(12) 0
H(81) H 1.2406(11) .5685(13) .5912(15) 0
H(81)' H 1.2339(11) .4662(13) .3613(15) 0
H(81)" H 1.2614(11) .4030(13) .5369(15) 0
H(131) H .9409(12) .7868(13) 1.0332(16) 0
H(131)' H .8432(12) .7332(13) 1.2058(16) 0
H(131)" H .8104(12) .7616(13) 1.0053(16) 0

loop_
_geom_angle_atom_site_label_1
_geom_angle_atom_site_label_2
_geom_angle_atom_site_label_3
_geom_angle
C(2) Cu O(1) 24.2(4)
N(4) Cu O(1) 86.1(4)
N(4) Cu C(2) 62.7(3)
N(5) Cu O(1) 92.2(4)
N(5) Cu C(2) 115.7(3)
N(5) Cu N(4) 178.3(3)
N(16) Cu O(1) 169.6(3)
N(16) Cu C(2) 159.7(4)
N(16) Cu N(4) 101.5(4)
N(16) Cu N(5) 80.2(3)
OW(1) Cu O(1) 88.4(3)
OW(1) Cu C(2) 95.7(2)
OW(1) Cu N(4) 93.3(3)
OW(1) Cu N(5) 86.1(3)
OW(1) Cu N(16) 98.1(3)
C(2) O(1) Cu 114.4(9)
O(1) C(2) Cu 41.4(6)
O(2) C(2) Cu 163.7(7)
O(2) C(2) O(1) 123.6(10)
C(3) C(2) Cu 79.5(5)
C(3) C(2) O(1) 119.6(8)
C(3) C(2) O(2) 116.4(8)
N(4) C(3) C(2) 114.8(8)
C(3) N(4) Cu 102.9(6)
C(6) N(5) Cu 131.5(6)
C(18) N(5) Cu 109.9(6)
C(18) N(5) C(6) 118.6(8)
C(7) C(6) N(5) 124.8(8)
C(8) C(7) C(6) 119.0(9)
C(9) C(8) C(7) 118.8(8)
C(81) C(8) C(7) 120.6(9)
C(81) C(8) C(9) 120.5(8)
C(10) C(9) C(8) 125.0(8)
C(18) C(9) C(8) 119.2(7)
C(18) C(9) C(10) 115.5(9)
C(11) C(10) C(9) 122.9(10)
C(12) C(11) C(10) 122.9(9)
C(13) C(12) C(11) 126.5(7)
C(17) C(12) C(11) 112.4(8)
C(17) C(12) C(13) 120.9(7)
C(14) C(13) C(12) 116.0(7)
C(131) C(13) C(12) 118.4(8)
C(131) C(13) C(14) 125.6(10)
C(15) C(14) C(13) 115.6(9)
N(16) C(15) C(14) 129.2(9)
C(15) N(16) Cu 127.5(7)
C(17) N(16) Cu 116.5(7)
C(17) N(16) C(15) 115.7(7)
N(16) C(17) C(12) 121.4(9)
C(18) C(17) C(12) 125.7(8)
C(18) C(17) N(16) 112.5(7)
C(9) C(18) N(5) 119.0(9)
C(17) C(18) N(5) 120.5(8)
C(17) C(18) C(9) 119.6(7)
O(3) N(22) O(21) 126.4(10)
O(24) N(22) O(21) 121.6(10)
O(24) N(22) O(3) 111.9(14)

loop_
_geom_bond_atom_site_label_1
_geom_bond_atom_site_label_2
_geom_bond_distance
O(1) Cu 1.963(8)
C(2) Cu 2.703(7)
N(4) Cu 2.065(9)
N(5) Cu 2.004(8)
N(16) Cu 2.014(7)
OW(1) Cu 2.458(6)
C(2) O(1) 1.217(12)
O(2) C(2) 1.261(9)
C(3) C(2) 1.480(15)
N(4) C(3) 1.535(10)
C(6) N(5) 1.326(14)
C(18) N(5) 1.391(9)
C(7) C(6) 1.370(14)
C(8) C(7) 1.372(10)
C(9) C(8) 1.422(13)
C(81) C(8) 1.396(14)
C(10) C(9) 1.410(11)
C(18) C(9) 1.424(12)
C(11) C(10) 1.328(16)
C(12) C(11) 1.467(14)
C(13) C(12) 1.509(13)
C(17) C(12) 1.378(9)
C(14) C(13) 1.303(12)
C(131) C(13) 1.466(11)
C(15) C(14) 1.461(11)
N(16) C(15) 1.279(13)
C(17) N(16) 1.321(11)
C(18) C(17) 1.373(12)
N(22) O(21) 1.222(14)
O(3) N(22) 1.250(13)
O(24) N(22) 1.288(11)
